data_7014418
loop_
_publ_author_name
'Ovchinnikova, Natalia S.'
'Goryunkov, Alexey A.'
'Khavrel, Pavel A.'
'Belov, Nikita M.'
'Apenova, Marina G.'
'Ioffe, Ilya N.'
'Yurovskaya, Marina A.'
'Troyanov, Sergey I.'
'Sidorov, Lev N.'
'Kemnitz, Erhard'

_publ_section_title
;
 Unexpected fullerene dimerization via [5,6]-bond upon
 functionalization of C(s)-C70(CF3)8 by the Bingel reaction.
;
_journal_issue 4
_journal_name_full 'Dalton transactions (Cambridge, England : 2003)'
_journal_page_first 959
_journal_page_last 965
_journal_paper_doi 10.1039/c0dt00777c
_journal_volume 40
_journal_year 2011
_chemical_formula_sum 'C176 H20 Cl2 F48 O8'
_chemical_formula_weight 3244.82
_chemical_name_systematic
;
?
;
_space_group_IT_number 14
_symmetry_cell_setting monoclinic
_symmetry_space_group_name_Hall '-P 2yn'
_symmetry_space_group_name_H-M 'P 1 21/n 1'
_atom_sites_solution_hydrogens geom
_atom_sites_solution_primary direct
_atom_sites_solution_secondary difmap
_audit_creation_method SHELXL-97
_cell_angle_alpha 90.00
_cell_angle_beta 111.190(6)
_cell_angle_gamma 90.00
_cell_formula_units_Z 2
_cell_length_a 14.1950(10)
_cell_length_b 22.181(3)
_cell_length_c 18.826(2)
_cell_measurement_reflns_used 34000
_cell_measurement_temperature 100(2)
_cell_measurement_theta_max 32
_cell_measurement_theta_min 5
_cell_volume 5526.8(11)
_computing_cell_refinement XDS
_computing_data_reduction XDS
_computing_structure_refinement 'SHELXL-97 (Sheldrick, 1997)'
_computing_structure_solution 'SHELXS-97 (Sheldrick, 1990)'
_diffrn_ambient_temperature 100(2)
_diffrn_measured_fraction_theta_full 0.925
_diffrn_measured_fraction_theta_max 0.812
_diffrn_measurement_device_type MAR225
_diffrn_measurement_method CCD
_diffrn_radiation_monochromator Cu(113)
_diffrn_radiation_source 'BL 14.2, PSF, BESSY, Berlin, Germany'
_diffrn_radiation_type synchrotron
_diffrn_radiation_wavelength 0.90500
_diffrn_reflns_av_R_equivalents 0.1203
_diffrn_reflns_av_sigmaI/netI 0.0677
_diffrn_reflns_limit_h_max 17
_diffrn_reflns_limit_h_min -17
_diffrn_reflns_limit_k_max 27
_diffrn_reflns_limit_k_min -27
_diffrn_reflns_limit_l_max 23
_diffrn_reflns_limit_l_min -23
_diffrn_reflns_number 75904
_diffrn_reflns_theta_full 32.60
_diffrn_reflns_theta_max 36.96
_diffrn_reflns_theta_min 2.30
_exptl_absorpt_coefficient_mu 0.222
_exptl_absorpt_correction_type none
_exptl_crystal_colour light-yellow
_exptl_crystal_density_diffrn 1.950
_exptl_crystal_density_method 'not measured'
_exptl_crystal_description plate
_exptl_crystal_F_000 3212
_exptl_crystal_size_max 0.02
_exptl_crystal_size_mid 0.01
_exptl_crystal_size_min 0.01
_refine_diff_density_max 0.792
_refine_diff_density_min -0.777
_refine_diff_density_rms 0.094
_refine_ls_extinction_method none
_refine_ls_goodness_of_fit_ref 1.090
_refine_ls_hydrogen_treatment constr
_refine_ls_matrix_type full
_refine_ls_number_parameters 1065
_refine_ls_number_reflns 11024
_refine_ls_number_restraints 23
_refine_ls_restrained_S_all 1.108
_refine_ls_R_factor_all 0.1433
_refine_ls_R_factor_gt 0.0844
_refine_ls_shift/su_max 0.033
_refine_ls_shift/su_mean 0.002
_refine_ls_structure_factor_coef Fsqd
_refine_ls_weighting_details 'calc w=1/[\s^2^(Fo^2^)+(0.1000P)^2^+10.0000P] where P=(Fo^2^+2Fc^2^)/3'
_refine_ls_weighting_scheme calc
_refine_ls_wR_factor_gt 0.2088
_refine_ls_wR_factor_ref 0.2289
_reflns_number_gt 6633
_reflns_number_total 11024
_reflns_threshold_expression >2sigma(I)
_cod_data_source_file C0DT00777C.TXT
_cod_data_source_block p4p2
_cod_depositor_comments
;
The following automatic conversions were performed:
'_symmetry_cell_setting' value 'Monoclinic' changed to 'monoclinic'
according to '/home/saulius/struct/CIF-dictionaries/cif_core.dic'
dictionary named 'cif_core.dic' version 2.4.1 from 2010-06-29.

Automatic conversion script
Id: cif_fix_enum 1555 2011-01-17 13:19:09Z saulius 
;
_cod_original_cell_volume 5526.8(10)
_cod_original_sg_symbol_H-M P2(1)/n
_cod_database_code 7014418

loop_
_symmetry_equiv_pos_as_xyz
'x, y, z'
'-x+1/2, y+1/2, -z+1/2'
'-x, -y, -z'
'x-1/2, -y-1/2, z-1/2'

loop_
_atom_site_label
_atom_site_type_symbol
_atom_site_fract_x
_atom_site_fract_y
_atom_site_fract_z
_atom_site_U_iso_or_equiv
_atom_site_adp_type
_atom_site_occupancy
_atom_site_symmetry_multiplicity
_atom_site_calc_flag
_atom_site_refinement_flags
_atom_site_disorder_assembly
_atom_site_disorder_group
F1 F 1.2682(2) 0.50691(13) -0.07462(16) 0.0502(7) Uani 1 1 d . . .
F2 F 1.3093(2) 0.59959(13) -0.08241(17) 0.0523(8) Uani 1 1 d . . .
F3 F 1.4177(2) 0.53743(16) -0.01032(19) 0.0584(8) Uani 1 1 d . . .
F4 F 1.4265(3) 0.68204(14) -0.00816(19) 0.0576(8) Uani 1 1 d . . .
F5 F 1.3194(3) 0.75363(19) -0.0411(3) 0.0880(13) Uani 1 1 d . . .
F6 F 1.4545(3) 0.76163(18) 0.0574(3) 0.0871(13) Uani 1 1 d . . .
F7 F 1.5316(3) 0.8016(2) 0.1975(3) 0.1032(16) Uani 1 1 d . . .
F8 F 1.5605(3) 0.79783(18) 0.3147(3) 0.0944(15) Uani 1 1 d . . .
F9 F 1.6184(3) 0.73100(16) 0.2641(3) 0.0831(12) Uani 1 1 d . . .
F10 F 1.6676(3) 0.5961(2) 0.3656(2) 0.0905(14) Uani 1 1 d . . .
F11 F 1.6269(3) 0.6091(2) 0.4608(2) 0.0824(12) Uani 1 1 d . . .
F12 F 1.6359(3) 0.68406(16) 0.3973(3) 0.0847(13) Uani 1 1 d . . .
F13 F 1.3943(3) 0.53600(14) 0.53966(17) 0.0685(10) Uani 1 1 d . . .
F14 F 1.3732(3) 0.63066(14) 0.54892(16) 0.0620(9) Uani 1 1 d . . .
F15 F 1.5076(3) 0.59818(17) 0.53579(18) 0.0688(10) Uani 1 1 d . . .
F16 F 1.1749(3) 0.64933(14) 0.51749(18) 0.0664(10) Uani 1 1 d . . .
F17 F 1.0947(3) 0.72927(16) 0.46676(18) 0.0662(10) Uani 1 1 d . . .
F18 F 1.2558(3) 0.73053(13) 0.51659(17) 0.0538(8) Uani 1 1 d . . .
F19 F 0.8636(3) 0.57976(14) 0.32316(19) 0.0571(8) Uani 1 1 d . . .
F20 F 0.8219(2) 0.66943(15) 0.27825(19) 0.0580(8) Uani 1 1 d . . .
F21 F 0.9372(3) 0.65645(15) 0.38889(17) 0.0594(9) Uani 1 1 d . . .
F22 F 0.9353(3) 0.43820(15) 0.28942(19) 0.0634(9) Uani 1 1 d . . .
F23 F 0.8754(2) 0.42860(12) 0.16858(18) 0.0510(8) Uani 1 1 d . . .
F24 F 0.8209(2) 0.49962(13) 0.22161(17) 0.0508(8) Uani 1 1 d . . .
O1 O 1.2763(3) 0.35321(15) 0.0650(2) 0.0475(9) Uani 1 1 d . . .
O2 O 1.3809(3) 0.39421(15) 0.0133(2) 0.0471(9) Uani 1 1 d . . .
O3 O 1.5748(3) 0.45675(18) 0.1837(3) 0.0642(11) Uani 1 1 d . . .
O4 O 1.5337(3) 0.35897(16) 0.1818(2) 0.0530(9) Uani 1 1 d . . .
C1 C 1.2864(4) 0.56845(19) 0.0320(3) 0.0342(10) Uani 1 1 d . . .
C2 C 1.1968(4) 0.61118(19) 0.0119(2) 0.0337(10) Uani 1 1 d . . .
C3 C 1.2187(4) 0.6724(2) 0.0228(3) 0.0365(10) Uani 1 1 d . . .
C4 C 1.3258(4) 0.6994(2) 0.0684(3) 0.0402(11) Uani 1 1 d . . .
C5 C 1.3883(4) 0.6528(2) 0.1251(3) 0.0361(10) Uani 1 1 d . . .
C6 C 1.3737(4) 0.5930(2) 0.1017(3) 0.0353(10) Uani 1 1 d . . .
C7 C 1.4159(4) 0.54625(19) 0.1524(3) 0.0340(10) Uani 1 1 d . . .
C8 C 1.3592(4) 0.48993(19) 0.1252(3) 0.0351(10) Uani 1 1 d . . .
C9 C 1.2658(4) 0.50899(18) 0.0639(3) 0.0311(10) Uani 1 1 d . . .
C10 C 1.1725(4) 0.48948(18) 0.0574(2) 0.0316(10) Uani 1 1 d . . .
C11 C 1.0768(3) 0.52367(18) 0.0134(2) 0.0302(9) Uani 1 1 d . . .
C12 C 1.0989(3) 0.58997(19) 0.0052(2) 0.0313(10) Uani 1 1 d . . .
C13 C 1.0276(4) 0.63058(19) 0.0100(2) 0.0332(10) Uani 1 1 d . . .
C14 C 1.0477(4) 0.69329(19) 0.0166(3) 0.0361(11) Uani 1 1 d . . .
C15 C 1.1450(4) 0.7140(2) 0.0252(3) 0.0401(11) Uani 1 1 d . . .
C16 C 1.1912(4) 0.76239(19) 0.0771(3) 0.0398(12) Uani 1 1 d . . .
C17 C 1.2965(4) 0.7510(2) 0.1101(3) 0.0415(12) Uani 1 1 d . . .
C18 C 1.3484(4) 0.76361(19) 0.1854(3) 0.0428(12) Uani 1 1 d . . .
C19 C 1.4404(4) 0.7275(2) 0.2374(3) 0.0434(12) Uani 1 1 d . . .
C20 C 1.4432(4) 0.6659(2) 0.2032(3) 0.0391(11) Uani 1 1 d . . .
C21 C 1.4786(4) 0.6185(2) 0.2540(3) 0.0372(11) Uani 1 1 d . . .
C22 C 1.4664(4) 0.5584(2) 0.2285(3) 0.0350(10) Uani 1 1 d . . .
C23 C 1.4578(4) 0.51887(19) 0.2875(3) 0.0360(10) Uani 1 1 d . . .
C24 C 1.3972(4) 0.46746(19) 0.2685(3) 0.0349(10) Uani 1 1 d . . .
C25 C 1.3463(4) 0.44675(18) 0.1873(3) 0.0354(11) Uani 1 1 d . . .
C26 C 1.2410(3) 0.43378(17) 0.1795(2) 0.0301(10) Uani 1 1 d . . .
C27 C 1.1592(4) 0.45288(17) 0.1165(3) 0.0313(10) Uani 1 1 d . . .
C28 C 1.0647(3) 0.46886(17) 0.1240(2) 0.0304(10) Uani 1 1 d . . .
C29 C 1.0027(4) 0.50871(18) 0.0607(3) 0.0338(10) Uani 1 1 d . . .
C30 C 0.9622(3) 0.56313(18) 0.0907(2) 0.0292(9) Uani 1 1 d . . .
C31 C 0.9603(3) 0.61762(19) 0.0532(2) 0.0323(10) Uani 1 1 d . . .
C32 C 0.9423(4) 0.67273(19) 0.0832(3) 0.0337(10) Uani 1 1 d . . .
C33 C 0.9950(4) 0.7208(2) 0.0605(3) 0.0385(11) Uani 1 1 d . . .
C34 C 1.0388(4) 0.76775(19) 0.1106(3) 0.0399(11) Uani 1 1 d . . .
C35 C 1.1397(4) 0.78904(19) 0.1192(3) 0.0429(12) Uani 1 1 d . . .
C36 C 1.1930(4) 0.80208(19) 0.1974(3) 0.0442(13) Uani 1 1 d . . .
C37 C 1.2955(4) 0.78737(19) 0.2305(3) 0.0435(12) Uani 1 1 d . . .
C38 C 1.3342(4) 0.75989(19) 0.3043(3) 0.0401(11) Uani 1 1 d . . .
C39 C 1.4132(4) 0.7195(2) 0.3094(3) 0.0412(12) Uani 1 1 d . . .
C40 C 1.4283(4) 0.6676(2) 0.3539(3) 0.0388(11) Uani 1 1 d . . .
C41 C 1.4959(4) 0.6194(2) 0.3400(3) 0.0408(11) Uani 1 1 d . . .
C42 C 1.4603(4) 0.5560(2) 0.3495(3) 0.0362(10) Uani 1 1 d . . .
C43 C 1.3986(4) 0.54437(19) 0.3883(3) 0.0388(11) Uani 1 1 d . . .
C44 C 1.3294(4) 0.49540(19) 0.3656(3) 0.0367(11) Uani 1 1 d . . .
C45 C 1.3292(4) 0.45726(18) 0.3069(3) 0.0361(11) Uani 1 1 d . . .
C46 C 1.2347(4) 0.43661(19) 0.2517(3) 0.0357(11) Uani 1 1 d . . .
C47 C 1.1437(4) 0.45427(18) 0.2592(3) 0.0361(11) Uani 1 1 d . . .
C48 C 1.0594(4) 0.46911(18) 0.1947(3) 0.0345(10) Uani 1 1 d . . .
C49 C 0.9866(4) 0.51032(19) 0.2178(3) 0.0344(10) Uani 1 1 d . . .
C50 C 0.9539(3) 0.56401(19) 0.1638(3) 0.0319(10) Uani 1 1 d . . .
C51 C 0.9416(4) 0.6190(2) 0.1958(3) 0.0353(10) Uani 1 1 d . . .
C52 C 0.9360(4) 0.6733(2) 0.1550(3) 0.0362(11) Uani 1 1 d . . .
C53 C 0.9807(4) 0.7224(2) 0.2072(3) 0.0403(11) Uani 1 1 d . . .
C54 C 1.0320(4) 0.76893(19) 0.1855(3) 0.0396(11) Uani 1 1 d . . .
C55 C 1.1263(4) 0.78963(18) 0.2384(3) 0.0399(12) Uani 1 1 d . . .
C56 C 1.1643(4) 0.76333(19) 0.3101(3) 0.0422(12) Uani 1 1 d . . .
C57 C 1.2714(4) 0.74807(19) 0.3438(3) 0.0392(12) Uani 1 1 d . . .
C58 C 1.2842(4) 0.6951(2) 0.3887(3) 0.0396(11) Uani 1 1 d . . .
C59 C 1.3622(4) 0.6555(2) 0.3942(3) 0.0396(11) Uani 1 1 d . . .
C60 C 1.3555(4) 0.5930(2) 0.4265(3) 0.0398(11) Uani 1 1 d . . .
C61 C 1.2436(4) 0.5735(2) 0.4003(2) 0.0371(11) Uani 1 1 d . . .
C62 C 1.2353(4) 0.5138(2) 0.3719(3) 0.0378(11) Uani 1 1 d . . .
C63 C 1.1455(4) 0.49426(19) 0.3215(3) 0.0353(11) Uani 1 1 d . . .
C64 C 1.0602(4) 0.5325(2) 0.2968(3) 0.0351(10) Uani 1 1 d . . .
C65 C 1.0670(4) 0.5907(2) 0.3251(3) 0.0373(11) Uani 1 1 d . . .
C66 C 0.9808(4) 0.6335(2) 0.2824(3) 0.0384(11) Uani 1 1 d . . .
C67 C 1.0200(4) 0.6979(2) 0.2824(3) 0.0382(11) Uani 1 1 d . . .
C68 C 1.1096(4) 0.7181(2) 0.3328(3) 0.0399(11) Uani 1 1 d . . .
C69 C 1.1826(4) 0.6786(2) 0.3970(3) 0.0398(11) Uani 1 1 d . . .
C70 C 1.1611(4) 0.6118(2) 0.3783(3) 0.0372(11) Uani 1 1 d . . .
C71 C 1.3216(4) 0.5538(2) -0.0353(3) 0.0418(12) Uani 1 1 d . . .
C72 C 1.3812(4) 0.7241(2) 0.0173(3) 0.0494(13) Uani 1 1 d . . .
C73 C 1.5401(5) 0.7647(2) 0.2532(4) 0.0544(15) Uani 1 1 d . . .
C74 C 1.6087(4) 0.6277(3) 0.3905(3) 0.0512(13) Uani 1 1 d . . .
C75 C 1.4085(5) 0.5897(2) 0.5143(3) 0.0487(14) Uani 1 1 d . . .
C76 C 1.1773(5) 0.6972(2) 0.4756(3) 0.0499(14) Uani 1 1 d . . .
C77 C 0.8994(4) 0.6340(2) 0.3190(3) 0.0468(13) Uani 1 1 d . . .
C78 C 0.9024(4) 0.4691(2) 0.2244(3) 0.0431(12) Uani 1 1 d . . .
C79 C 1.4011(4) 0.4265(2) 0.1344(3) 0.0401(11) Uani 1 1 d . . .
C80 C 1.3451(4) 0.3855(2) 0.0679(3) 0.0387(11) Uani 1 1 d . . .
C81 C 1.3283(5) 0.3647(3) -0.0589(3) 0.0586(15) Uani 1 1 d . . .
H81A H 1.2549 0.3727 -0.0749 0.070 Uiso 1 1 calc R . .
H81B H 1.3387 0.3206 -0.0528 0.070 Uiso 1 1 calc R . .
C82 C 1.3650(5) 0.3865(3) -0.1178(3) 0.0583(15) Uani 1 1 d . . .
H82A H 1.3545 0.4301 -0.1239 0.087 Uiso 1 1 calc R . .
H82B H 1.3279 0.3664 -0.1662 0.087 Uiso 1 1 calc R . .
H82C H 1.4372 0.3776 -0.1026 0.087 Uiso 1 1 calc R . .
C83 C 1.5144(4) 0.4171(2) 0.1696(3) 0.0439(12) Uani 1 1 d . . .
C84 C 1.6407(5) 0.3419(3) 0.2146(4) 0.0650(17) Uani 1 1 d . . .
H84A H 1.6473 0.2985 0.2049 0.078 Uiso 1 1 calc R . .
H84B H 1.6789 0.3650 0.1889 0.078 Uiso 1 1 calc R . .
C85 C 1.6847(6) 0.3530(4) 0.2964(5) 0.092(2) Uani 1 1 d . . .
H85A H 1.6876 0.3966 0.3059 0.138 Uiso 1 1 calc R . .
H85B H 1.7531 0.3362 0.3167 0.138 Uiso 1 1 calc R . .
H85C H 1.6429 0.3339 0.3215 0.138 Uiso 1 1 calc R . .
C86 C 1.0912(11) 0.5096(10) 0.5275(9) 0.174(6) Uani 1 1 d DU . .
C87 C 0.9335(16) 0.5403(7) 0.5120(10) 0.182(6) Uani 1 1 d DU . .
C88 C 1.038(2) 0.5553(8) 0.5473(11) 0.205(8) Uani 1 1 d DU . .
Cl1 Cl 0.8828(7) 0.5978(3) 0.5403(3) 0.164(3) Uani 0.50 1 d PD . .
Cl2 Cl 1.2068(8) 0.5146(4) 0.5680(5) 0.190(3) Uani 0.50 1 d PD . .

loop_
_atom_site_aniso_label
_atom_site_aniso_U_11
_atom_site_aniso_U_22
_atom_site_aniso_U_33
_atom_site_aniso_U_23
_atom_site_aniso_U_13
_atom_site_aniso_U_12
F1 0.064(2) 0.0461(16) 0.0478(16) -0.0106(13) 0.0294(15) -0.0031(14)
F2 0.065(2) 0.0545(18) 0.0479(17) 0.0018(14) 0.0331(16) -0.0091(15)
F3 0.046(2) 0.078(2) 0.0630(19) -0.0069(16) 0.0338(16) 0.0088(16)
F4 0.067(2) 0.0545(18) 0.068(2) 0.0043(15) 0.0443(18) -0.0032(15)
F5 0.076(3) 0.100(3) 0.106(3) 0.066(3) 0.055(2) 0.022(2)
F6 0.099(3) 0.075(2) 0.117(3) -0.032(2) 0.075(3) -0.052(2)
F7 0.079(3) 0.101(3) 0.113(3) 0.039(3) 0.014(2) -0.047(2)
F8 0.092(3) 0.082(3) 0.127(3) -0.065(3) 0.061(3) -0.054(2)
F9 0.044(2) 0.056(2) 0.146(4) -0.017(2) 0.030(2) -0.0107(17)
F10 0.038(2) 0.129(3) 0.092(3) -0.062(3) 0.0090(19) 0.013(2)
F11 0.053(3) 0.110(3) 0.064(2) 0.006(2) -0.0029(18) -0.005(2)
F12 0.054(3) 0.051(2) 0.118(3) -0.013(2) -0.006(2) -0.0128(16)
F13 0.103(3) 0.0493(19) 0.0407(17) 0.0034(14) 0.0103(17) 0.0133(18)
F14 0.087(3) 0.0572(19) 0.0389(16) -0.0097(14) 0.0193(16) 0.0172(17)
F15 0.057(3) 0.088(3) 0.0465(18) -0.0169(17) 0.0002(16) 0.0094(18)
F16 0.109(3) 0.0526(19) 0.0537(19) -0.0108(15) 0.049(2) -0.0067(18)
F17 0.064(2) 0.084(2) 0.0560(19) -0.0265(17) 0.0286(17) 0.0146(18)
F18 0.069(2) 0.0460(17) 0.0458(16) -0.0173(13) 0.0198(15) -0.0021(15)
F19 0.068(2) 0.0544(18) 0.070(2) -0.0082(15) 0.0494(18) -0.0035(15)
F20 0.050(2) 0.066(2) 0.069(2) -0.0017(16) 0.0351(17) 0.0140(16)
F21 0.072(2) 0.070(2) 0.0486(17) -0.0209(15) 0.0375(17) -0.0031(16)
F22 0.071(2) 0.062(2) 0.062(2) 0.0194(16) 0.0300(18) -0.0147(16)
F23 0.050(2) 0.0383(15) 0.0665(19) -0.0124(14) 0.0232(16) -0.0112(13)
F24 0.051(2) 0.0559(18) 0.0570(18) -0.0108(14) 0.0335(16) -0.0080(14)
O1 0.062(3) 0.0350(18) 0.054(2) -0.0062(15) 0.0319(19) -0.0065(17)
O2 0.056(2) 0.0420(19) 0.051(2) -0.0076(16) 0.0296(18) -0.0060(16)
O3 0.049(3) 0.048(2) 0.098(3) -0.007(2) 0.030(2) -0.0023(19)
O4 0.054(3) 0.044(2) 0.064(2) 0.0100(17) 0.024(2) 0.0140(17)
C1 0.038(3) 0.031(2) 0.038(2) -0.0068(18) 0.018(2) -0.0047(19)
C2 0.041(3) 0.032(2) 0.031(2) 0.0012(18) 0.017(2) -0.0011(19)
C3 0.039(3) 0.036(2) 0.037(2) 0.0047(19) 0.017(2) -0.002(2)
C4 0.045(3) 0.032(2) 0.050(3) 0.002(2) 0.024(2) -0.004(2)
C5 0.030(3) 0.035(2) 0.048(3) 0.000(2) 0.021(2) -0.0058(19)
C6 0.036(3) 0.034(2) 0.043(3) -0.002(2) 0.023(2) -0.0029(19)
C7 0.035(3) 0.031(2) 0.042(3) -0.0061(19) 0.021(2) -0.0002(18)
C8 0.037(3) 0.028(2) 0.042(3) -0.0038(19) 0.017(2) 0.0018(18)
C9 0.035(3) 0.026(2) 0.038(2) -0.0046(17) 0.018(2) 0.0043(18)
C10 0.040(3) 0.024(2) 0.031(2) -0.0093(17) 0.013(2) 0.0019(18)
C11 0.032(3) 0.026(2) 0.036(2) -0.0032(17) 0.016(2) 0.0013(17)
C12 0.035(3) 0.031(2) 0.029(2) -0.0024(17) 0.012(2) -0.0012(18)
C13 0.039(3) 0.028(2) 0.032(2) 0.0005(17) 0.012(2) 0.0020(18)
C14 0.042(3) 0.029(2) 0.038(2) 0.0091(19) 0.014(2) 0.0043(19)
C15 0.056(4) 0.027(2) 0.041(3) 0.0075(19) 0.022(2) 0.001(2)
C16 0.050(4) 0.023(2) 0.049(3) 0.0077(19) 0.021(2) -0.0003(19)
C17 0.053(4) 0.025(2) 0.054(3) -0.003(2) 0.027(3) -0.011(2)
C18 0.049(3) 0.023(2) 0.062(3) -0.005(2) 0.026(3) -0.011(2)
C19 0.044(3) 0.030(2) 0.058(3) -0.007(2) 0.021(3) -0.008(2)
C20 0.033(3) 0.030(2) 0.055(3) -0.005(2) 0.017(2) -0.0083(19)
C21 0.029(3) 0.036(2) 0.048(3) -0.010(2) 0.016(2) -0.0029(19)
C22 0.030(3) 0.034(2) 0.043(3) -0.0030(19) 0.015(2) 0.0024(18)
C23 0.036(3) 0.030(2) 0.040(2) -0.0054(19) 0.011(2) 0.0068(18)
C24 0.044(3) 0.024(2) 0.038(2) -0.0006(18) 0.016(2) 0.0080(18)
C25 0.045(3) 0.0183(19) 0.042(3) -0.0001(17) 0.014(2) 0.0019(18)
C26 0.037(3) 0.0152(18) 0.038(2) -0.0041(16) 0.013(2) 0.0007(16)
C27 0.040(3) 0.0184(19) 0.040(2) -0.0090(17) 0.020(2) -0.0051(17)
C28 0.036(3) 0.0178(18) 0.037(2) -0.0057(16) 0.013(2) -0.0054(16)
C29 0.045(3) 0.025(2) 0.038(2) -0.0033(18) 0.023(2) -0.0023(18)
C30 0.023(3) 0.027(2) 0.037(2) -0.0021(17) 0.0088(19) 0.0002(16)
C31 0.029(3) 0.031(2) 0.034(2) -0.0032(18) 0.009(2) 0.0033(18)
C32 0.032(3) 0.029(2) 0.041(2) 0.0032(18) 0.013(2) 0.0066(18)
C33 0.042(3) 0.029(2) 0.044(3) 0.0053(19) 0.014(2) 0.0092(19)
C34 0.046(3) 0.022(2) 0.053(3) 0.007(2) 0.019(2) 0.0128(19)
C35 0.056(4) 0.018(2) 0.054(3) 0.0041(19) 0.019(3) 0.000(2)
C36 0.059(4) 0.018(2) 0.056(3) -0.003(2) 0.020(3) -0.001(2)
C37 0.053(4) 0.019(2) 0.060(3) -0.006(2) 0.022(3) -0.007(2)
C38 0.049(3) 0.022(2) 0.052(3) -0.013(2) 0.020(2) -0.0061(19)
C39 0.041(3) 0.030(2) 0.051(3) -0.015(2) 0.014(2) -0.010(2)
C40 0.041(3) 0.032(2) 0.042(3) -0.012(2) 0.012(2) -0.0028(19)
C41 0.040(3) 0.032(2) 0.048(3) -0.007(2) 0.013(2) 0.003(2)
C42 0.033(3) 0.034(2) 0.037(2) -0.0041(19) 0.008(2) 0.0065(19)
C43 0.051(3) 0.026(2) 0.033(2) -0.0023(18) 0.008(2) 0.009(2)
C44 0.044(3) 0.029(2) 0.039(2) 0.0061(19) 0.016(2) 0.0098(19)
C45 0.047(3) 0.0200(19) 0.039(2) 0.0027(18) 0.013(2) 0.0098(18)
C46 0.043(3) 0.023(2) 0.045(3) 0.0042(18) 0.020(2) 0.0034(18)
C47 0.046(3) 0.023(2) 0.040(3) 0.0008(18) 0.016(2) 0.0012(19)
C48 0.046(3) 0.0199(19) 0.044(3) -0.0034(18) 0.024(2) -0.0045(18)
C49 0.040(3) 0.028(2) 0.042(3) -0.0015(18) 0.023(2) 0.0004(18)
C50 0.028(3) 0.030(2) 0.041(2) -0.0038(18) 0.016(2) 0.0001(17)
C51 0.032(3) 0.032(2) 0.046(3) -0.0021(19) 0.019(2) 0.0009(18)
C52 0.029(3) 0.035(2) 0.045(3) -0.002(2) 0.015(2) 0.0085(18)
C53 0.039(3) 0.035(2) 0.051(3) -0.004(2) 0.020(2) 0.011(2)
C54 0.044(3) 0.024(2) 0.053(3) -0.002(2) 0.020(2) 0.0102(19)
C55 0.052(3) 0.0153(19) 0.051(3) -0.0055(19) 0.017(3) 0.0064(19)
C56 0.057(4) 0.022(2) 0.054(3) -0.015(2) 0.027(3) -0.001(2)
C57 0.047(3) 0.020(2) 0.047(3) -0.0139(19) 0.012(2) 0.0012(19)
C58 0.050(3) 0.033(2) 0.037(2) -0.0123(19) 0.016(2) 0.000(2)
C59 0.044(3) 0.029(2) 0.040(3) -0.0139(19) 0.008(2) 0.0014(19)
C60 0.043(3) 0.035(2) 0.040(3) -0.007(2) 0.013(2) 0.004(2)
C61 0.056(3) 0.030(2) 0.030(2) 0.0021(18) 0.021(2) 0.007(2)
C62 0.051(3) 0.033(2) 0.030(2) 0.0024(19) 0.016(2) 0.003(2)
C63 0.052(3) 0.026(2) 0.035(2) 0.0023(18) 0.023(2) 0.002(2)
C64 0.043(3) 0.033(2) 0.037(2) -0.0015(19) 0.024(2) -0.0021(19)
C65 0.049(3) 0.034(2) 0.039(3) -0.0015(19) 0.029(2) 0.001(2)
C66 0.049(3) 0.031(2) 0.043(3) -0.0066(19) 0.027(2) 0.003(2)
C67 0.046(3) 0.031(2) 0.045(3) -0.006(2) 0.026(2) 0.010(2)
C68 0.046(3) 0.034(2) 0.044(3) -0.013(2) 0.023(2) 0.005(2)
C69 0.052(3) 0.032(2) 0.039(3) -0.0066(19) 0.020(2) 0.007(2)
C70 0.050(3) 0.034(2) 0.033(2) -0.0030(19) 0.023(2) 0.001(2)
C71 0.041(4) 0.043(3) 0.045(3) -0.002(2) 0.021(2) 0.002(2)
C72 0.057(4) 0.038(3) 0.062(3) 0.006(2) 0.033(3) -0.009(2)
C73 0.056(4) 0.036(3) 0.076(4) -0.016(3) 0.029(3) -0.015(3)
C74 0.046(4) 0.057(3) 0.044(3) -0.012(3) 0.008(3) -0.004(3)
C75 0.061(4) 0.040(3) 0.043(3) -0.008(2) 0.017(3) 0.011(2)
C76 0.066(4) 0.042(3) 0.047(3) -0.003(2) 0.028(3) 0.009(3)
C77 0.057(4) 0.037(3) 0.056(3) -0.001(2) 0.032(3) 0.004(2)
C78 0.051(4) 0.044(3) 0.041(3) -0.002(2) 0.025(2) 0.002(2)
C79 0.048(3) 0.030(2) 0.047(3) -0.002(2) 0.023(2) 0.002(2)
C80 0.046(3) 0.029(2) 0.049(3) 0.000(2) 0.028(2) 0.002(2)
C81 0.070(4) 0.053(3) 0.054(3) -0.007(3) 0.025(3) -0.015(3)
C82 0.072(4) 0.053(3) 0.061(4) -0.009(3) 0.039(3) -0.003(3)
C83 0.047(4) 0.042(3) 0.050(3) -0.002(2) 0.026(3) 0.001(2)
C84 0.065(5) 0.066(4) 0.069(4) 0.018(3) 0.030(3) 0.014(3)
C85 0.081(6) 0.116(7) 0.079(5) 0.016(5) 0.028(4) -0.011(5)
C86 0.185(13) 0.184(13) 0.126(9) 0.035(9) 0.023(9) -0.099(11)
C87 0.296(16) 0.126(10) 0.133(10) 0.044(8) 0.088(11) -0.057(11)
C88 0.29(2) 0.168(15) 0.178(15) 0.038(12) 0.105(15) -0.012(16)
Cl1 0.244(8) 0.111(4) 0.110(4) 0.042(3) 0.031(4) -0.059(5)
Cl2 0.239(10) 0.155(6) 0.187(7) 0.044(6) 0.091(7) -0.004(6)

loop_
_atom_type_symbol
_atom_type_description
_atom_type_scat_dispersion_real
_atom_type_scat_dispersion_imag
_atom_type_scat_source
C C 0.0033 0.0016 'International Tables Vol C Tables 4.2.6.8 and 6.1.1.4'
H H 0.0000 0.0000 'International Tables Vol C Tables 4.2.6.8 and 6.1.1.4'
O O 0.0106 0.0060 'International Tables Vol C Tables 4.2.6.8 and 6.1.1.4'
F F 0.0171 0.0103 'International Tables Vol C Tables 4.2.6.8 and 6.1.1.4'
Cl Cl 0.1484 0.1585 'International Tables Vol C Tables 4.2.6.8 and 6.1.1.4'

loop_
_geom_angle_atom_site_label_1
_geom_angle_atom_site_label_2
_geom_angle_atom_site_label_3
_geom_angle
_geom_angle_site_symmetry_1
_geom_angle_site_symmetry_3
_geom_angle_publ_flag
C80 O2 C81 116.9(4) . . ?
C83 O4 C84 116.3(5) . . ?
C9 C1 C2 112.0(4) . . ?
C9 C1 C6 100.4(4) . . ?
C2 C1 C6 109.5(3) . . ?
C9 C1 C71 107.7(3) . . ?
C2 C1 C71 114.5(4) . . ?
C6 C1 C71 111.8(4) . . ?
C3 C2 C12 119.5(4) . . ?
C3 C2 C1 116.7(4) . . ?
C12 C2 C1 121.1(4) . . ?
C2 C3 C15 121.1(4) . . ?
C2 C3 C4 125.0(4) . . ?
C15 C3 C4 108.3(4) . . ?
C5 C4 C17 110.4(4) . . ?
C5 C4 C72 112.3(4) . . ?
C17 C4 C72 110.3(4) . . ?
C5 C4 C3 109.1(4) . . ?
C17 C4 C3 100.2(4) . . ?
C72 C4 C3 113.8(4) . . ?
C6 C5 C20 119.1(4) . . ?
C6 C5 C4 116.4(4) . . ?
C20 C5 C4 123.3(4) . . ?
C7 C6 C5 121.1(4) . . ?
C7 C6 C1 109.6(4) . . ?
C5 C6 C1 126.1(4) . . ?
C22 C7 C6 120.1(4) . . ?
C22 C7 C8 122.7(4) . . ?
C6 C7 C8 110.4(4) . . ?
C9 C8 C7 104.7(4) . . ?
C9 C8 C79 124.3(4) . . ?
C7 C8 C79 127.3(4) . . ?
C9 C8 C25 116.4(4) . . ?
C7 C8 C25 117.0(4) . . ?
C79 C8 C25 59.7(3) . . ?
C10 C9 C8 123.5(4) . . ?
C10 C9 C1 124.3(4) . . ?
C8 C9 C1 108.1(4) . . ?
C9 C10 C27 120.4(4) . . ?
C9 C10 C11 122.9(4) . . ?
C27 C10 C11 111.2(4) . . ?
C10 C11 C12 111.2(4) . . ?
C10 C11 C29 117.4(3) . 3_765 ?
C12 C11 C29 116.7(4) . 3_765 ?
C10 C11 C29 103.1(3) . . ?
C12 C11 C29 116.5(3) . . ?
C29 C11 C29 89.6(3) 3_765 . ?
C13 C12 C2 119.4(4) . . ?
C13 C12 C11 116.1(4) . . ?
C2 C12 C11 122.6(4) . . ?
C12 C13 C14 121.1(4) . . ?
C12 C13 C31 122.7(4) . . ?
C14 C13 C31 106.9(4) . . ?
C15 C14 C13 119.3(4) . . ?
C15 C14 C33 119.2(4) . . ?
C13 C14 C33 109.7(4) . . ?
C3 C15 C14 119.4(4) . . ?
C3 C15 C16 110.5(5) . . ?
C14 C15 C16 120.6(4) . . ?
C35 C16 C17 120.9(5) . . ?
C35 C16 C15 120.0(5) . . ?
C17 C16 C15 108.3(4) . . ?
C18 C17 C16 120.3(5) . . ?
C18 C17 C4 122.7(5) . . ?
C16 C17 C4 110.3(4) . . ?
C17 C18 C37 119.4(5) . . ?
C17 C18 C19 124.5(4) . . ?
C37 C18 C19 108.8(5) . . ?
C20 C19 C18 110.2(4) . . ?
C20 C19 C39 108.7(4) . . ?
C18 C19 C39 101.1(4) . . ?
C20 C19 C73 113.1(4) . . ?
C18 C19 C73 110.2(4) . . ?
C39 C19 C73 112.8(4) . . ?
C21 C20 C5 119.0(4) . . ?
C21 C20 C19 116.6(4) . . ?
C5 C20 C19 122.3(4) . . ?
C20 C21 C22 120.9(4) . . ?
C20 C21 C41 126.4(4) . . ?
C22 C21 C41 108.8(4) . . ?
C7 C22 C21 119.6(4) . . ?
C7 C22 C23 121.4(4) . . ?
C21 C22 C23 110.2(4) . . ?
C24 C23 C42 121.0(4) . . ?
C24 C23 C22 120.8(4) . . ?
C42 C23 C22 107.1(4) . . ?
C23 C24 C45 118.0(4) . . ?
C23 C24 C25 122.3(4) . . ?
C45 C24 C25 107.7(4) . . ?
C26 C25 C24 104.9(4) . . ?
C26 C25 C79 127.6(4) . . ?
C24 C25 C79 125.3(4) . . ?
C26 C25 C8 115.5(4) . . ?
C24 C25 C8 115.2(4) . . ?
C79 C25 C8 58.2(3) . . ?
C27 C26 C46 119.3(4) . . ?
C27 C26 C25 121.8(4) . . ?
C46 C26 C25 108.2(4) . . ?
C26 C27 C28 120.6(4) . . ?
C26 C27 C10 121.8(4) . . ?
C28 C27 C10 108.8(4) . . ?
C48 C28 C27 118.6(4) . . ?
C48 C28 C29 123.7(4) . . ?
C27 C28 C29 111.6(4) . . ?
C28 C29 C30 111.4(3) . . ?
C28 C29 C11 117.0(3) . 3_765 ?
C30 C29 C11 115.6(4) . 3_765 ?
C28 C29 C11 104.2(4) . . ?
C30 C29 C11 116.2(3) . . ?
C11 C29 C11 90.4(3) 3_765 . ?
C31 C30 C50 119.0(4) . . ?
C31 C30 C29 115.9(4) . . ?
C50 C30 C29 122.8(4) . . ?
C30 C31 C32 121.5(4) . . ?
C30 C31 C13 123.0(4) . . ?
C32 C31 C13 107.3(4) . . ?
C52 C32 C31 119.0(4) . . ?
C52 C32 C33 120.1(4) . . ?
C31 C32 C33 109.4(4) . . ?
C34 C33 C14 120.6(5) . . ?
C34 C33 C32 120.1(4) . . ?
C14 C33 C32 106.8(4) . . ?
C33 C34 C54 120.1(4) . . ?
C33 C34 C35 119.9(4) . . ?
C54 C34 C35 107.1(4) . . ?
C16 C35 C36 119.0(5) . . ?
C16 C35 C34 119.8(4) . . ?
C36 C35 C34 108.3(5) . . ?
C37 C36 C35 119.5(5) . . ?
C37 C36 C55 119.6(5) . . ?
C35 C36 C55 107.9(5) . . ?
C36 C37 C18 120.6(5) . . ?
C36 C37 C38 120.2(5) . . ?
C18 C37 C38 108.8(5) . . ?
C57 C38 C39 119.7(4) . . ?
C57 C38 C37 120.6(5) . . ?
C39 C38 C37 110.7(4) . . ?
C40 C39 C38 120.8(5) . . ?
C40 C39 C19 126.0(4) . . ?
C38 C39 C19 108.1(4) . . ?
C39 C40 C59 119.1(4) . . ?
C39 C40 C41 116.6(4) . . ?
C59 C40 C41 122.3(4) . . ?
C40 C41 C42 111.8(4) . . ?
C40 C41 C21 108.5(4) . . ?
C42 C41 C21 100.3(4) . . ?
C40 C41 C74 112.7(4) . . ?
C42 C41 C74 110.4(4) . . ?
C21 C41 C74 112.5(4) . . ?
C43 C42 C23 120.4(4) . . ?
C43 C42 C41 123.0(4) . . ?
C23 C42 C41 110.4(4) . . ?
C42 C43 C44 119.6(4) . . ?
C42 C43 C60 124.2(4) . . ?
C44 C43 C60 109.2(4) . . ?
C45 C44 C43 120.5(4) . . ?
C45 C44 C62 120.1(4) . . ?
C43 C44 C62 108.5(4) . . ?
C44 C45 C24 120.1(4) . . ?
C44 C45 C46 120.0(4) . . ?
C24 C45 C46 108.1(4) . . ?
C26 C46 C47 119.6(4) . . ?
C26 C46 C45 110.2(4) . . ?
C47 C46 C45 119.3(4) . . ?
C48 C47 C46 120.5(4) . . ?
C48 C47 C63 108.3(4) . . ?
C46 C47 C63 119.9(4) . . ?
C28 C48 C47 121.0(4) . . ?
C28 C48 C49 123.6(4) . . ?
C47 C48 C49 110.0(4) . . ?
C50 C49 C78 117.2(4) . . ?
C50 C49 C48 110.3(3) . . ?
C78 C49 C48 106.7(3) . . ?
C50 C49 C64 109.1(3) . . ?
C78 C49 C64 112.4(4) . . ?
C48 C49 C64 99.7(4) . . ?
C51 C50 C30 119.7(4) . . ?
C51 C50 C49 116.7(4) . . ?
C30 C50 C49 121.4(4) . . ?
C50 C51 C52 120.0(4) . . ?
C50 C51 C66 125.4(4) . . ?
C52 C51 C66 108.7(4) . . ?
C32 C52 C51 120.6(4) . . ?
C32 C52 C53 120.1(4) . . ?
C51 C52 C53 110.3(4) . . ?
C54 C53 C67 120.6(5) . . ?
C54 C53 C52 120.0(4) . . ?
C67 C53 C52 107.7(4) . . ?
C53 C54 C55 119.2(5) . . ?
C53 C54 C34 119.5(4) . . ?
C55 C54 C34 108.1(4) . . ?
C56 C55 C54 118.8(4) . . ?
C56 C55 C36 119.9(5) . . ?
C54 C55 C36 108.6(4) . . ?
C55 C56 C68 121.7(5) . . ?
C55 C56 C57 119.9(5) . . ?
C68 C56 C57 107.5(4) . . ?
C38 C57 C58 120.7(4) . . ?
C38 C57 C56 119.7(5) . . ?
C58 C57 C56 109.9(4) . . ?
C59 C58 C57 119.8(5) . . ?
C59 C58 C69 126.1(4) . . ?
C57 C58 C69 109.3(4) . . ?
C58 C59 C40 119.9(4) . . ?
C58 C59 C60 116.2(4) . . ?
C40 C59 C60 121.9(4) . . ?
C59 C60 C43 110.9(4) . . ?
C59 C60 C61 109.4(4) . . ?
C43 C60 C61 101.0(4) . . ?
C59 C60 C75 113.0(4) . . ?
C43 C60 C75 110.0(4) . . ?
C61 C60 C75 111.9(4) . . ?
C70 C61 C62 121.0(5) . . ?
C70 C61 C60 125.7(4) . . ?
C62 C61 C60 108.6(4) . . ?
C63 C62 C61 119.5(4) . . ?
C63 C62 C44 121.0(4) . . ?
C61 C62 C44 110.0(4) . . ?
C62 C63 C64 121.0(4) . . ?
C62 C63 C47 119.7(4) . . ?
C64 C63 C47 109.6(4) . . ?
C65 C64 C63 120.0(4) . . ?
C65 C64 C49 126.2(4) . . ?
C63 C64 C49 108.9(4) . . ?
C64 C65 C70 119.5(4) . . ?
C64 C65 C66 116.5(4) . . ?
C70 C65 C66 122.2(4) . . ?
C65 C66 C67 111.0(4) . . ?
C65 C66 C77 110.9(4) . . ?
C67 C66 C77 108.9(4) . . ?
C65 C66 C51 109.7(3) . . ?
C67 C66 C51 100.7(4) . . ?
C77 C66 C51 115.3(4) . . ?
C68 C67 C53 119.9(5) . . ?
C68 C67 C66 123.7(4) . . ?
C53 C67 C66 110.1(4) . . ?
C67 C68 C56 119.7(5) . . ?
C67 C68 C69 123.5(4) . . ?
C56 C68 C69 110.4(5) . . ?
C70 C69 C68 110.4(4) . . ?
C70 C69 C58 108.7(4) . . ?
C68 C69 C58 99.9(4) . . ?
C70 C69 C76 113.5(4) . . ?
C68 C69 C76 110.0(4) . . ?
C58 C69 C76 113.5(4) . . ?
C61 C70 C65 118.9(4) . . ?
C61 C70 C69 116.8(4) . . ?
C65 C70 C69 122.5(4) . . ?
F2 C71 F3 108.7(4) . . ?
F2 C71 F1 108.4(4) . . ?
F3 C71 F1 106.8(4) . . ?
F2 C71 C1 112.5(4) . . ?
F3 C71 C1 111.2(4) . . ?
F1 C71 C1 109.1(4) . . ?
F5 C72 F4 108.4(5) . . ?
F5 C72 F6 108.2(5) . . ?
F4 C72 F6 105.3(5) . . ?
F5 C72 C4 111.4(5) . . ?
F4 C72 C4 113.6(4) . . ?
F6 C72 C4 109.7(4) . . ?
F9 C73 F7 108.4(5) . . ?
F9 C73 F8 106.3(5) . . ?
F7 C73 F8 106.5(5) . . ?
F9 C73 C19 113.0(4) . . ?
F7 C73 C19 111.3(5) . . ?
F8 C73 C19 111.0(5) . . ?
F10 C74 F12 110.2(5) . . ?
F10 C74 F11 106.0(5) . . ?
F12 C74 F11 104.9(5) . . ?
F10 C74 C41 111.8(4) . . ?
F12 C74 C41 112.3(5) . . ?
F11 C74 C41 111.3(5) . . ?
F14 C75 F13 107.8(5) . . ?
F14 C75 F15 107.5(4) . . ?
F13 C75 F15 107.4(4) . . ?
F14 C75 C60 111.7(4) . . ?
F13 C75 C60 110.4(4) . . ?
F15 C75 C60 111.8(5) . . ?
F18 C76 F16 107.3(4) . . ?
F18 C76 F17 106.9(4) . . ?
F16 C76 F17 107.0(5) . . ?
F18 C76 C69 112.2(4) . . ?
F16 C76 C69 111.8(4) . . ?
F17 C76 C69 111.3(4) . . ?
F19 C77 F21 108.0(4) . . ?
F19 C77 F20 108.2(5) . . ?
F21 C77 F20 107.5(4) . . ?
F19 C77 C66 112.7(4) . . ?
F21 C77 C66 110.2(5) . . ?
F20 C77 C66 109.9(4) . . ?
F24 C78 F23 108.4(4) . . ?
F24 C78 F22 108.2(4) . . ?
F23 C78 F22 106.5(4) . . ?
F24 C78 C49 112.6(4) . . ?
F23 C78 C49 110.2(4) . . ?
F22 C78 C49 110.7(4) . . ?
C8 C79 C83 119.2(4) . . ?
C8 C79 C80 113.3(4) . . ?
C83 C79 C80 115.8(4) . . ?
C8 C79 C25 62.1(3) . . ?
C83 C79 C25 117.5(4) . . ?
C80 C79 C25 118.2(4) . . ?
O1 C80 O2 126.3(5) . . ?
O1 C80 C79 124.9(4) . . ?
O2 C80 C79 108.7(4) . . ?
O2 C81 C82 110.8(5) . . ?
O3 C83 O4 126.6(5) . . ?
O3 C83 C79 124.2(5) . . ?
O4 C83 C79 109.3(4) . . ?
C85 C84 O4 112.5(6) . . ?
C88 C86 C87 134.9(14) . 3_766 ?
C88 C86 Cl2 113.6(19) . . ?
C87 C86 Cl2 111(2) 3_766 . ?
C88 C87 C86 118.8(15) . 3_766 ?
C88 C87 Cl1 99.8(17) . . ?
C86 C87 Cl1 141(2) 3_766 . ?
C86 C88 C87 106.2(14) . . ?
C86 C88 Cl1 149.8(16) . . ?
C87 C88 Cl1 43.6(10) . . ?
C87 Cl1 C88 36.7(8) . . ?

loop_
_geom_bond_atom_site_label_1
_geom_bond_atom_site_label_2
_geom_bond_distance
_geom_bond_site_symmetry_2
_geom_bond_publ_flag
F1 C71 1.341(6) . ?
F2 C71 1.318(6) . ?
F3 C71 1.322(6) . ?
F4 C72 1.318(6) . ?
F5 C72 1.307(7) . ?
F6 C72 1.333(7) . ?
F7 C73 1.303(7) . ?
F8 C73 1.313(7) . ?
F9 C73 1.293(7) . ?
F10 C74 1.301(7) . ?
F11 C74 1.318(7) . ?
F12 C74 1.302(6) . ?
F13 C75 1.325(6) . ?
F14 C75 1.319(6) . ?
F15 C75 1.329(7) . ?
F16 C76 1.329(6) . ?
F17 C76 1.330(6) . ?
F18 C76 1.328(7) . ?
F19 C77 1.320(6) . ?
F20 C77 1.344(6) . ?
F21 C77 1.326(6) . ?
F22 C78 1.331(6) . ?
F23 C78 1.330(6) . ?
F24 C78 1.324(6) . ?
O1 C80 1.195(6) . ?
O2 C80 1.316(6) . ?
O2 C81 1.449(7) . ?
O3 C83 1.189(6) . ?
O4 C83 1.321(6) . ?
O4 C84 1.467(7) . ?
C1 C9 1.521(6) . ?
C1 C2 1.521(7) . ?
C1 C6 1.542(7) . ?
C1 C71 1.555(6) . ?
C2 C3 1.391(6) . ?
C2 C12 1.429(7) . ?
C3 C15 1.409(7) . ?
C3 C4 1.571(7) . ?
C4 C5 1.520(7) . ?
C4 C17 1.528(7) . ?
C4 C72 1.546(7) . ?
C5 C6 1.389(6) . ?
C5 C20 1.423(7) . ?
C6 C7 1.390(7) . ?
C7 C22 1.378(7) . ?
C7 C8 1.474(6) . ?
C8 C9 1.471(7) . ?
C8 C79 1.513(6) . ?
C8 C25 1.573(6) . ?
C9 C10 1.355(6) . ?
C10 C27 1.444(6) . ?
C10 C11 1.515(6) . ?
C11 C12 1.523(6) . ?
C11 C29 1.611(6) 3_765 ?
C11 C29 1.638(6) . ?
C12 C13 1.383(6) . ?
C13 C14 1.416(6) . ?
C13 C31 1.488(6) . ?
C14 C15 1.409(7) . ?
C14 C33 1.436(7) . ?
C15 C16 1.439(7) . ?
C16 C35 1.390(7) . ?
C16 C17 1.419(8) . ?
C17 C18 1.369(7) . ?
C18 C37 1.423(7) . ?
C18 C19 1.543(8) . ?
C19 C20 1.517(6) . ?
C19 C39 1.549(7) . ?
C19 C73 1.571(7) . ?
C20 C21 1.388(7) . ?
C21 C22 1.406(6) . ?
C21 C41 1.547(7) . ?
C22 C23 1.454(7) . ?
C23 C24 1.395(7) . ?
C23 C42 1.419(6) . ?
C24 C45 1.417(7) . ?
C24 C25 1.506(6) . ?
C25 C26 1.477(7) . ?
C25 C79 1.536(7) . ?
C26 C27 1.392(6) . ?
C26 C46 1.395(6) . ?
C27 C28 1.443(6) . ?
C28 C48 1.360(6) . ?
C28 C29 1.489(6) . ?
C29 C30 1.531(6) . ?
C29 C11 1.611(6) 3_765 ?
C30 C31 1.395(6) . ?
C30 C50 1.424(6) . ?
C31 C32 1.409(6) . ?
C32 C52 1.387(6) . ?
C32 C33 1.453(7) . ?
C33 C34 1.392(7) . ?
C34 C54 1.449(7) . ?
C34 C35 1.459(7) . ?
C35 C36 1.422(7) . ?
C36 C37 1.398(8) . ?
C36 C55 1.448(7) . ?
C37 C38 1.432(7) . ?
C38 C57 1.377(7) . ?
C38 C39 1.412(7) . ?
C39 C40 1.392(7) . ?
C40 C59 1.430(7) . ?
C40 C41 1.522(7) . ?
C41 C42 1.526(7) . ?
C41 C74 1.550(8) . ?
C42 C43 1.353(7) . ?
C43 C44 1.422(7) . ?
C43 C60 1.540(6) . ?
C44 C45 1.390(6) . ?
C44 C62 1.444(7) . ?
C45 C46 1.443(7) . ?
C46 C47 1.404(7) . ?
C47 C48 1.401(7) . ?
C47 C63 1.463(6) . ?
C48 C49 1.554(6) . ?
C49 C50 1.524(6) . ?
C49 C78 1.546(7) . ?
C49 C64 1.556(7) . ?
C50 C51 1.398(6) . ?
C51 C52 1.416(6) . ?
C51 C66 1.555(7) . ?
C52 C53 1.449(7) . ?
C53 C54 1.407(7) . ?
C53 C67 1.428(7) . ?
C54 C55 1.425(7) . ?
C55 C56 1.387(7) . ?
C56 C68 1.425(7) . ?
C56 C57 1.459(7) . ?
C57 C58 1.419(7) . ?
C58 C59 1.388(7) . ?
C58 C69 1.550(7) . ?
C59 C60 1.529(7) . ?
C60 C61 1.545(7) . ?
C60 C75 1.551(7) . ?
C61 C70 1.385(7) . ?
C61 C62 1.415(6) . ?
C62 C63 1.356(7) . ?
C63 C64 1.412(7) . ?
C64 C65 1.388(6) . ?
C65 C70 1.428(7) . ?
C65 C66 1.527(7) . ?
C66 C67 1.533(6) . ?
C66 C77 1.544(7) . ?
C67 C68 1.360(7) . ?
C68 C69 1.547(7) . ?
C69 C70 1.528(6) . ?
C69 C76 1.565(7) . ?
C79 C83 1.516(8) . ?
C79 C80 1.519(7) . ?
C81 C82 1.467(8) . ?
C84 C85 1.459(10) . ?
C86 C88 1.396(16) . ?
C86 C87 1.31(2) 3_766 ?
C86 Cl2 1.544(13) . ?
C87 C88 1.424(16) . ?
C87 C86 1.31(2) 3_766 ?
C87 Cl1 1.644(14) . ?
C88 Cl1 2.35(3) . ?
